data_4123847
loop_
_publ_author_name
'Mei, Liang-Yong'
'Wei, Yin'
'Tang, Xiang-Ying'
'Shi, Min'

_publ_section_title
;
 Catalyst-Dependent Stereodivergent and Regioselective Synthesis of
 Indole-Fused Heterocycles through Formal Cycloadditions of
 Indolyl-Allenes.
;
_journal_issue 25
_journal_name_full 'Journal of the American Chemical Society'
_journal_page_first 8131
_journal_page_last 8137
_journal_paper_doi 10.1021/jacs.5b02080
_journal_volume 137
_journal_year 2015
_chemical_formula_sum 'C30 H30 N2 O2 S'
_chemical_formula_weight 482.62
_chemical_name_systematic
; 
 ? 
;
_space_group_crystal_system triclinic
_space_group_IT_number 2
_space_group_name_Hall '-P 1'
_space_group_name_H-M_alt 'P -1'
_symmetry_space_group_name_Hall '-P 1'
_symmetry_space_group_name_H-M 'P -1'
_atom_sites_solution_hydrogens geom
_audit_creation_method SHELXL-2014
_cell_angle_alpha 79.414(2)
_cell_angle_beta 88.737(2)
_cell_angle_gamma 81.606(2)
_cell_formula_units_Z 2
_cell_length_a 7.8485(7)
_cell_length_b 12.1086(10)
_cell_length_c 13.3166(12)
_cell_measurement_reflns_used 3549
_cell_measurement_temperature 296(2)
_cell_measurement_theta_max 54.567
_cell_measurement_theta_min 5.057
_cell_volume 1230.65(19)
_computing_cell_refinement 'Bruker SAINT'
_computing_data_collection 'Bruker APEX2'
_computing_data_reduction 'Bruker SAINT'
_computing_molecular_graphics 'Bruker SHELXTL'
_computing_publication_material 'Bruker SHELXTL'
_computing_structure_refinement 'SHELXL-2014 (Sheldrick, 2014)'
_computing_structure_solution 'SHELXS-97 (Sheldrick, 2008)'
_diffrn_ambient_temperature 296(2)
_diffrn_measured_fraction_theta_full 0.999
_diffrn_measured_fraction_theta_max 0.999
_diffrn_measurement_device_type 'Bruker APEX-II CCD'
_diffrn_measurement_method '\f and \w scans'
_diffrn_radiation_type MoK\a
_diffrn_radiation_wavelength 0.71073
_diffrn_reflns_av_R_equivalents 0.0136
_diffrn_reflns_av_unetI/netI 0.0231
_diffrn_reflns_laue_measured_fraction_full 0.999
_diffrn_reflns_laue_measured_fraction_max 0.999
_diffrn_reflns_limit_h_max 9
_diffrn_reflns_limit_h_min -7
_diffrn_reflns_limit_k_max 14
_diffrn_reflns_limit_k_min -14
_diffrn_reflns_limit_l_max 16
_diffrn_reflns_limit_l_min -15
_diffrn_reflns_number 9086
_diffrn_reflns_point_group_measured_fraction_full 0.999
_diffrn_reflns_point_group_measured_fraction_max 0.999
_diffrn_reflns_theta_full 25.242
_diffrn_reflns_theta_max 25.997
_diffrn_reflns_theta_min 2.104
_exptl_absorpt_coefficient_mu 0.163
_exptl_absorpt_correction_T_max 0.7457
_exptl_absorpt_correction_T_min 0.6751
_exptl_absorpt_correction_type multi-scan
_exptl_absorpt_process_details sadabs
_exptl_crystal_colour colorless
_exptl_crystal_density_diffrn 1.302
_exptl_crystal_description prismatic
_exptl_crystal_F_000 512
_exptl_crystal_size_max 0.165
_exptl_crystal_size_mid 0.143
_exptl_crystal_size_min 0.112
_refine_diff_density_max 0.394
_refine_diff_density_min -0.351
_refine_diff_density_rms 0.037
_refine_ls_extinction_method none
_refine_ls_goodness_of_fit_ref 1.018
_refine_ls_hydrogen_treatment constr
_refine_ls_matrix_type full
_refine_ls_number_parameters 317
_refine_ls_number_reflns 4833
_refine_ls_number_restraints 0
_refine_ls_restrained_S_all 1.018
_refine_ls_R_factor_all 0.0526
_refine_ls_R_factor_gt 0.0399
_refine_ls_shift/su_max 0.000
_refine_ls_shift/su_mean 0.000
_refine_ls_structure_factor_coef Fsqd
_refine_ls_weighting_details 'w=1/[\s^2^(Fo^2^)+(0.0603P)^2^+0.3144P] where P=(Fo^2^+2Fc^2^)/3'
_refine_ls_weighting_scheme calc
_refine_ls_wR_factor_gt 0.1071
_refine_ls_wR_factor_ref 0.1169
_reflns_Friedel_coverage 0.000
_reflns_number_gt 3850
_reflns_number_total 4833
_reflns_threshold_expression 'I > 2\s(I)'
_cod_data_source_file ja5b02080_si_008.cif
_cod_data_source_block dm14419
_cod_depositor_comments 'Adding full bibliography for 4123840--4123847.cif.'
_cod_database_code 4123847
_shelx_space_group_comment
; 
The symmetry employed for this shelxl refinement is uniquely defined 
by the following loop, which should always be used as a source of 
symmetry information in preference to the above space-group names. 
They are only intended as comments. 
;
_shelxl_version_number 2014-3

loop_
_space_group_symop_operation_xyz
'x, y, z'
'-x, -y, -z'

loop_
_atom_site_label
_atom_site_type_symbol
_atom_site_fract_x
_atom_site_fract_y
_atom_site_fract_z
_atom_site_U_iso_or_equiv
_atom_site_adp_type
_atom_site_occupancy
_atom_site_site_symmetry_order
_atom_site_calc_flag
_atom_site_refinement_flags_posn
_atom_site_refinement_flags_adp
S1 S 0.09292(6) 0.11762(4) 0.77561(3) 0.04170(14) Uani 1 1 d . .
N1 N 0.31794(19) 0.47366(12) 0.71506(12) 0.0430(3) Uani 1 1 d . .
N2 N 0.25623(18) 0.17095(11) 0.81151(10) 0.0387(3) Uani 1 1 d . .
O1 O -0.04104(17) 0.21036(12) 0.74707(11) 0.0584(4) Uani 1 1 d . .
O2 O 0.06485(19) 0.02532(12) 0.85409(10) 0.0587(4) Uani 1 1 d . .
C1 C 0.4739(2) 0.49298(14) 0.67117(13) 0.0387(4) Uani 1 1 d . .
C2 C 0.6359(2) 0.42965(15) 0.68831(14) 0.0461(4) Uani 1 1 d . .
H2 H 0.6533 0.3627 0.7363 0.055 Uiso 1 1 calc R U
C3 C 0.7698(3) 0.46951(17) 0.63174(16) 0.0526(5) Uani 1 1 d . .
H3 H 0.8797 0.4284 0.6414 0.063 Uiso 1 1 calc R U
C4 C 0.7449(3) 0.57006(17) 0.56028(15) 0.0551(5) Uani 1 1 d . .
H4 H 0.8382 0.5950 0.5232 0.066 Uiso 1 1 calc R U
C5 C 0.5850(3) 0.63261(16) 0.54390(14) 0.0509(5) Uani 1 1 d . .
H5 H 0.5698 0.6998 0.4962 0.061 Uiso 1 1 calc R U
C6 C 0.4451(2) 0.59493(14) 0.59923(13) 0.0425(4) Uani 1 1 d . .
C7 C 0.2659(3) 0.63507(16) 0.60230(16) 0.0535(5) Uani 1 1 d . .
H7 H 0.2083 0.7010 0.5632 0.064 Uiso 1 1 calc R U
C8 C 0.1947(2) 0.56018(15) 0.67214(16) 0.0504(5) Uani 1 1 d . .
H8 H 0.0784 0.5664 0.6888 0.060 Uiso 1 1 calc R U
C9 C 0.2854(2) 0.37448(14) 0.78808(14) 0.0440(4) Uani 1 1 d . .
H9A H 0.1693 0.3877 0.8143 0.053 Uiso 1 1 calc R U
H9B H 0.3648 0.3625 0.8451 0.053 Uiso 1 1 calc R U
C10 C 0.3059(2) 0.26878(14) 0.74023(13) 0.0427(4) Uani 1 1 d . .
H10A H 0.2348 0.2832 0.6792 0.051 Uiso 1 1 calc R U
H10B H 0.4249 0.2512 0.7202 0.051 Uiso 1 1 calc R U
C11 C 0.3985(2) 0.09267(14) 0.86788(13) 0.0440(4) Uani 1 1 d . .
H11A H 0.4847 0.0683 0.8201 0.053 Uiso 1 1 calc R U
H11B H 0.3551 0.0259 0.9051 0.053 Uiso 1 1 calc R U
C12 C 0.4785(2) 0.15046(14) 0.94094(13) 0.0399(4) Uani 1 1 d . .
C13 C 0.3919(2) 0.18283(15) 1.03258(13) 0.0414(4) Uani 1 1 d . .
C14 C 0.2356(3) 0.16239(18) 1.07590(15) 0.0541(5) Uani 1 1 d . .
H14 H 0.1644 0.1219 1.0466 0.065 Uiso 1 1 calc R U
C15 C 0.1873(3) 0.2038(2) 1.16427(17) 0.0682(6) Uani 1 1 d . .
H15 H 0.0826 0.1906 1.1947 0.082 Uiso 1 1 calc R U
C16 C 0.2925(3) 0.2643(2) 1.20790(17) 0.0713(6) Uani 1 1 d . .
H16 H 0.2566 0.2927 1.2664 0.086 Uiso 1 1 calc R U
C17 C 0.4501(3) 0.28317(19) 1.16561(15) 0.0613(5) Uani 1 1 d . .
H17 H 0.5211 0.3231 1.1956 0.074 Uiso 1 1 calc R U
C18 C 0.5006(2) 0.24185(16) 1.07815(13) 0.0469(4) Uani 1 1 d . .
C19 C 0.6633(3) 0.24913(18) 1.01640(15) 0.0543(5) Uani 1 1 d . .
H19 H 0.7621 0.2082 1.0580 0.065 Uiso 1 1 calc R U
C20 C 0.6322(2) 0.18560(16) 0.93291(14) 0.0476(4) Uani 1 1 d . .
H20 H 0.7111 0.1724 0.8818 0.057 Uiso 1 1 calc R U
C21 C 0.6941(3) 0.3693(2) 0.97587(17) 0.0621(6) Uani 1 1 d . .
H21 H 0.5977 0.4184 0.9376 0.075 Uiso 1 1 calc R U
C22 C 0.7999(3) 0.4278(2) 1.0351(2) 0.0814(8) Uani 1 1 d . .
H22A H 0.7651 0.5083 1.0338 0.098 Uiso 1 1 calc R U
H22B H 0.8500 0.3854 1.0991 0.098 Uiso 1 1 calc R U
C23 C 0.8676(3) 0.3919(2) 0.9390(2) 0.0795(7) Uani 1 1 d . .
H23A H 0.8742 0.4507 0.8794 0.095 Uiso 1 1 calc R U
H23B H 0.9591 0.3279 0.9447 0.095 Uiso 1 1 calc R U
C24 C 0.1569(2) 0.06417(14) 0.66415(13) 0.0385(4) Uani 1 1 d . .
C25 C 0.2585(2) -0.04096(15) 0.67208(15) 0.0472(4) Uani 1 1 d . .
H25 H 0.2880 -0.0848 0.7359 0.057 Uiso 1 1 calc R U
C26 C 0.3151(3) -0.07962(16) 0.58490(16) 0.0531(5) Uani 1 1 d . .
H26 H 0.3856 -0.1492 0.5906 0.064 Uiso 1 1 calc R U
C27 C 0.2704(2) -0.01821(17) 0.48891(16) 0.0508(5) Uani 1 1 d . .
C28 C 0.1691(3) 0.08680(18) 0.48234(15) 0.0546(5) Uani 1 1 d . .
H28 H 0.1384 0.1300 0.4184 0.066 Uiso 1 1 calc R U
C29 C 0.1129(2) 0.12847(16) 0.56903(14) 0.0469(4) Uani 1 1 d . .
H29 H 0.0458 0.1993 0.5634 0.056 Uiso 1 1 calc R U
C30 C 0.3291(3) -0.0641(2) 0.39401(18) 0.0705(6) Uani 1 1 d . .
H30A H 0.2773 -0.1307 0.3915 0.106 Uiso 1 1 calc R U
H30B H 0.4522 -0.0834 0.3954 0.106 Uiso 1 1 calc R U
H30C H 0.2951 -0.0075 0.3347 0.106 Uiso 1 1 calc R U

loop_
_atom_site_aniso_label
_atom_site_aniso_U_11
_atom_site_aniso_U_22
_atom_site_aniso_U_33
_atom_site_aniso_U_23
_atom_site_aniso_U_13
_atom_site_aniso_U_12
S1 0.0410(2) 0.0436(3) 0.0431(3) -0.01130(19) 0.00769(18) -0.01163(18)
N1 0.0444(8) 0.0329(7) 0.0509(9) -0.0037(6) 0.0016(7) -0.0081(6)
N2 0.0476(8) 0.0345(7) 0.0354(7) -0.0050(6) 0.0003(6) -0.0123(6)
O1 0.0458(8) 0.0623(9) 0.0667(9) -0.0218(7) 0.0039(6) 0.0057(6)
O2 0.0684(9) 0.0594(8) 0.0525(8) -0.0061(6) 0.0160(7) -0.0304(7)
C1 0.0451(10) 0.0342(8) 0.0388(9) -0.0084(7) -0.0024(7) -0.0104(7)
C2 0.0487(10) 0.0417(10) 0.0466(10) -0.0029(8) -0.0032(8) -0.0080(8)
C3 0.0450(11) 0.0534(11) 0.0601(12) -0.0110(9) -0.0012(9) -0.0083(9)
C4 0.0588(12) 0.0575(12) 0.0538(12) -0.0124(9) 0.0105(9) -0.0231(10)
C5 0.0683(13) 0.0411(10) 0.0443(10) -0.0027(8) 0.0005(9) -0.0177(9)
C6 0.0532(11) 0.0347(9) 0.0414(9) -0.0071(7) -0.0068(8) -0.0111(8)
C7 0.0567(12) 0.0364(9) 0.0642(13) -0.0020(9) -0.0136(10) -0.0032(8)
C8 0.0422(10) 0.0388(9) 0.0700(13) -0.0104(9) -0.0044(9) -0.0038(8)
C9 0.0515(11) 0.0373(9) 0.0434(10) -0.0063(7) 0.0064(8) -0.0091(8)
C10 0.0552(11) 0.0386(9) 0.0364(9) -0.0059(7) 0.0035(8) -0.0156(8)
C11 0.0526(11) 0.0377(9) 0.0417(9) -0.0089(7) -0.0007(8) -0.0046(8)
C12 0.0443(10) 0.0380(9) 0.0362(9) -0.0050(7) -0.0005(7) -0.0043(7)
C13 0.0455(10) 0.0416(9) 0.0346(9) -0.0025(7) -0.0005(7) -0.0042(8)
C14 0.0511(11) 0.0649(12) 0.0459(11) -0.0058(9) 0.0038(8) -0.0130(9)
C15 0.0610(14) 0.0911(17) 0.0503(12) -0.0090(12) 0.0169(10) -0.0111(12)
C16 0.0869(17) 0.0847(16) 0.0430(12) -0.0200(11) 0.0152(11) -0.0059(13)
C17 0.0772(15) 0.0679(13) 0.0430(11) -0.0174(10) 0.0002(10) -0.0150(11)
C18 0.0538(11) 0.0500(10) 0.0370(9) -0.0067(8) -0.0016(8) -0.0091(8)
C19 0.0495(11) 0.0671(13) 0.0499(11) -0.0155(10) -0.0017(9) -0.0145(10)
C20 0.0444(10) 0.0541(11) 0.0449(10) -0.0114(8) 0.0049(8) -0.0066(8)
C21 0.0571(13) 0.0752(14) 0.0599(13) -0.0192(11) 0.0003(10) -0.0199(11)
C22 0.0809(17) 0.0913(18) 0.0888(18) -0.0436(15) 0.0029(14) -0.0338(14)
C23 0.0650(15) 0.0856(17) 0.0970(19) -0.0271(15) 0.0178(13) -0.0298(13)
C24 0.0372(9) 0.0383(9) 0.0436(9) -0.0121(7) 0.0013(7) -0.0117(7)
C25 0.0541(11) 0.0391(9) 0.0501(11) -0.0101(8) -0.0029(8) -0.0095(8)
C26 0.0558(12) 0.0425(10) 0.0656(13) -0.0224(9) 0.0010(10) -0.0060(9)
C27 0.0472(11) 0.0593(12) 0.0555(12) -0.0260(9) 0.0074(9) -0.0212(9)
C28 0.0618(12) 0.0621(12) 0.0426(10) -0.0091(9) -0.0016(9) -0.0177(10)
C29 0.0477(10) 0.0446(10) 0.0489(11) -0.0097(8) -0.0033(8) -0.0061(8)
C30 0.0709(15) 0.0891(17) 0.0647(14) -0.0401(13) 0.0137(11) -0.0240(13)

loop_
_atom_type_symbol
_atom_type_description
_atom_type_scat_dispersion_real
_atom_type_scat_dispersion_imag
_atom_type_scat_source
C C 0.0033 0.0016 'International Tables Vol C Tables 4.2.6.8 and 6.1.1.4'
H H 0.0000 0.0000 'International Tables Vol C Tables 4.2.6.8 and 6.1.1.4'
N N 0.0061 0.0033 'International Tables Vol C Tables 4.2.6.8 and 6.1.1.4'
O O 0.0106 0.0060 'International Tables Vol C Tables 4.2.6.8 and 6.1.1.4'
S S 0.1246 0.1234 'International Tables Vol C Tables 4.2.6.8 and 6.1.1.4'

loop_
_geom_angle_atom_site_label_1
_geom_angle_atom_site_label_2
_geom_angle_atom_site_label_3
_geom_angle
O2 S1 O1 120.05(9)
O2 S1 N2 107.04(8)
O1 S1 N2 106.51(8)
O2 S1 C24 108.64(8)
O1 S1 C24 107.17(8)
N2 S1 C24 106.72(7)
C8 N1 C1 108.28(15)
C8 N1 C9 125.13(15)
C1 N1 C9 126.42(15)
C10 N2 C11 115.95(14)
C10 N2 S1 115.60(11)
C11 N2 S1 118.36(11)
N1 C1 C2 130.20(16)
N1 C1 C6 107.65(15)
C2 C1 C6 122.15(16)
C3 C2 C1 117.44(17)
C3 C2 H2 121.3
C1 C2 H2 121.3
C2 C3 C4 121.57(19)
C2 C3 H3 119.2
C4 C3 H3 119.2
C5 C4 C3 120.85(18)
C5 C4 H4 119.6
C3 C4 H4 119.6
C4 C5 C6 119.53(17)
C4 C5 H5 120.2
C6 C5 H5 120.2
C5 C6 C1 118.46(17)
C5 C6 C7 135.24(18)
C1 C6 C7 106.30(16)
C8 C7 C6 107.51(17)
C8 C7 H7 126.2
C6 C7 H7 126.2
C7 C8 N1 110.25(17)
C7 C8 H8 124.9
N1 C8 H8 124.9
N1 C9 C10 111.72(14)
N1 C9 H9A 109.3
C10 C9 H9A 109.3
N1 C9 H9B 109.3
C10 C9 H9B 109.3
H9A C9 H9B 107.9
N2 C10 C9 111.49(14)
N2 C10 H10A 109.3
C9 C10 H10A 109.3
N2 C10 H10B 109.3
C9 C10 H10B 109.3
H10A C10 H10B 108.0
N2 C11 C12 110.06(13)
N2 C11 H11A 109.6
C12 C11 H11A 109.6
N2 C11 H11B 109.6
C12 C11 H11B 109.6
H11A C11 H11B 108.2
C20 C12 C13 108.90(15)
C20 C12 C11 127.03(16)
C13 C12 C11 124.01(16)
C14 C13 C18 120.75(17)
C14 C13 C12 131.27(17)
C18 C13 C12 107.96(15)
C13 C14 C15 118.29(19)
C13 C14 H14 120.9
C15 C14 H14 120.9
C16 C15 C14 121.0(2)
C16 C15 H15 119.5
C14 C15 H15 119.5
C17 C16 C15 120.7(2)
C17 C16 H16 119.6
C15 C16 H16 119.6
C18 C17 C16 119.0(2)
C18 C17 H17 120.5
C16 C17 H17 120.5
C17 C18 C13 120.20(18)
C17 C18 C19 130.43(18)
C13 C18 C19 109.37(16)
C20 C19 C18 101.67(15)
C20 C19 C21 112.83(17)
C18 C19 C21 113.49(17)
C20 C19 H19 109.5
C18 C19 H19 109.5
C21 C19 H19 109.5
C12 C20 C19 112.07(16)
C12 C20 H20 124.0
C19 C20 H20 124.0
C23 C21 C22 60.09(16)
C23 C21 C19 119.9(2)
C22 C21 C19 120.5(2)
C23 C21 H21 115.1
C22 C21 H21 115.1
C19 C21 H21 115.1
C23 C22 C21 59.78(15)
C23 C22 H22A 117.8
C21 C22 H22A 117.8
C23 C22 H22B 117.8
C21 C22 H22B 117.8
H22A C22 H22B 114.9
C21 C23 C22 60.13(15)
C21 C23 H23A 117.8
C22 C23 H23A 117.8
C21 C23 H23B 117.8
C22 C23 H23B 117.8
H23A C23 H23B 114.9
C29 C24 C25 119.96(17)
C29 C24 S1 120.32(14)
C25 C24 S1 119.66(14)
C26 C25 C24 119.38(18)
C26 C25 H25 120.3
C24 C25 H25 120.3
C25 C26 C27 121.91(18)
C25 C26 H26 119.0
C27 C26 H26 119.0
C26 C27 C28 117.96(18)
C26 C27 C30 121.1(2)
C28 C27 C30 121.0(2)
C29 C28 C27 121.22(19)
C29 C28 H28 119.4
C27 C28 H28 119.4
C28 C29 C24 119.55(18)
C28 C29 H29 120.2
C24 C29 H29 120.2
C27 C30 H30A 109.5
C27 C30 H30B 109.5
H30A C30 H30B 109.5
C27 C30 H30C 109.5
H30A C30 H30C 109.5
H30B C30 H30C 109.5

loop_
_geom_bond_atom_site_label_1
_geom_bond_atom_site_label_2
_geom_bond_distance
S1 O2 1.4221(13)
S1 O1 1.4237(14)
S1 N2 1.6342(14)
S1 C24 1.7604(17)
N1 C8 1.367(2)
N1 C1 1.377(2)
N1 C9 1.450(2)
N2 C10 1.470(2)
N2 C11 1.475(2)
C1 C2 1.386(3)
C1 C6 1.409(2)
C2 C3 1.372(3)
C2 H2 0.9300
C3 C4 1.393(3)
C3 H3 0.9300
C4 C5 1.367(3)
C4 H4 0.9300
C5 C6 1.395(3)
C5 H5 0.9300
C6 C7 1.422(3)
C7 C8 1.347(3)
C7 H7 0.9300
C8 H8 0.9300
C9 C10 1.518(2)
C9 H9A 0.9700
C9 H9B 0.9700
C10 H10A 0.9700
C10 H10B 0.9700
C11 C12 1.495(2)
C11 H11A 0.9700
C11 H11B 0.9700
C12 C20 1.333(2)
C12 C13 1.472(2)
C13 C14 1.380(3)
C13 C18 1.403(3)
C14 C15 1.386(3)
C14 H14 0.9300
C15 C16 1.382(3)
C15 H15 0.9300
C16 C17 1.380(3)
C16 H16 0.9300
C17 C18 1.378(3)
C17 H17 0.9300
C18 C19 1.508(3)
C19 C20 1.506(3)
C19 C21 1.509(3)
C19 H19 0.9800
C20 H20 0.9300
C21 C23 1.483(3)
C21 C22 1.489(3)
C21 H21 0.9800
C22 C23 1.488(3)
C22 H22A 0.9700
C22 H22B 0.9700
C23 H23A 0.9700
C23 H23B 0.9700
C24 C29 1.381(3)
C24 C25 1.388(2)
C25 C26 1.371(3)
C25 H25 0.9300
C26 C27 1.380(3)
C26 H26 0.9300
C27 C28 1.387(3)
C27 C30 1.509(3)
C28 C29 1.382(3)
C28 H28 0.9300
C29 H29 0.9300
C30 H30A 0.9600
C30 H30B 0.9600
C30 H30C 0.9600

loop_
_geom_hbond_atom_site_label_D
_geom_hbond_atom_site_label_H
_geom_hbond_atom_site_label_A
_geom_hbond_distance_DH
_geom_hbond_distance_HA
_geom_hbond_distance_DA
_geom_hbond_angle_DHA
C11 H11B O2 0.97 2.39 2.874(2) 110.1
C11 H11B O2 0.97 2.39 2.874(2) 110.1

loop_
_geom_torsion_atom_site_label_1
_geom_torsion_atom_site_label_2
_geom_torsion_atom_site_label_3
_geom_torsion_atom_site_label_4
_geom_torsion
O2 S1 N2 C10 -179.71(12)
O1 S1 N2 C10 -50.13(14)
C24 S1 N2 C10 64.11(14)
O2 S1 N2 C11 36.20(15)
O1 S1 N2 C11 165.79(12)
C24 S1 N2 C11 -79.97(13)
C8 N1 C1 C2 -179.50(18)
C9 N1 C1 C2 -4.2(3)
C8 N1 C1 C6 0.19(19)
C9 N1 C1 C6 175.52(15)
N1 C1 C2 C3 179.29(18)
C6 C1 C2 C3 -0.4(3)
C1 C2 C3 C4 0.5(3)
C2 C3 C4 C5 -0.2(3)
C3 C4 C5 C6 -0.3(3)
C4 C5 C6 C1 0.3(3)
C4 C5 C6 C7 -179.3(2)
N1 C1 C6 C5 -179.74(15)
C2 C1 C6 C5 0.0(3)
N1 C1 C6 C7 -0.04(19)
C2 C1 C6 C7 179.69(16)
C5 C6 C7 C8 179.5(2)
C1 C6 C7 C8 -0.1(2)
C6 C7 C8 N1 0.3(2)
C1 N1 C8 C7 -0.3(2)
C9 N1 C8 C7 -175.69(16)
C8 N1 C9 C10 107.0(2)
C1 N1 C9 C10 -67.5(2)
C11 N2 C10 C9 -97.56(18)
S1 N2 C10 C9 117.47(14)
N1 C9 C10 N2 -174.38(14)
C10 N2 C11 C12 67.41(18)
S1 N2 C11 C12 -148.63(12)
N2 C11 C12 C20 -108.0(2)
N2 C11 C12 C13 68.7(2)
C20 C12 C13 C14 -177.2(2)
C11 C12 C13 C14 5.6(3)
C20 C12 C13 C18 1.3(2)
C11 C12 C13 C18 -175.90(16)
C18 C13 C14 C15 1.4(3)
C12 C13 C14 C15 179.70(19)
C13 C14 C15 C16 0.2(3)
C14 C15 C16 C17 -1.3(4)
C15 C16 C17 C18 0.8(4)
C16 C17 C18 C13 0.8(3)
C16 C17 C18 C19 -179.7(2)
C14 C13 C18 C17 -1.9(3)
C12 C13 C18 C17 179.45(17)
C14 C13 C18 C19 178.53(18)
C12 C13 C18 C19 -0.2(2)
C17 C18 C19 C20 179.5(2)
C13 C18 C19 C20 -0.9(2)
C17 C18 C19 C21 -59.0(3)
C13 C18 C19 C21 120.54(18)
C13 C12 C20 C19 -2.0(2)
C11 C12 C20 C19 175.13(16)
C18 C19 C20 C12 1.8(2)
C21 C19 C20 C12 -120.10(19)
C20 C19 C21 C23 -81.8(3)
C18 C19 C21 C23 163.2(2)
C20 C19 C21 C22 -152.6(2)
C18 C19 C21 C22 92.4(2)
C19 C21 C22 C23 109.1(3)
C19 C21 C23 C22 -110.2(2)
O2 S1 C24 C29 147.94(14)
O1 S1 C24 C29 16.84(16)
N2 S1 C24 C29 -96.95(15)
O2 S1 C24 C25 -34.96(16)
O1 S1 C24 C25 -166.06(13)
N2 S1 C24 C25 80.15(15)
C29 C24 C25 C26 0.4(3)
S1 C24 C25 C26 -176.75(14)
C24 C25 C26 C27 -1.6(3)
C25 C26 C27 C28 1.8(3)
C25 C26 C27 C30 -177.89(18)
C26 C27 C28 C29 -0.6(3)
C30 C27 C28 C29 179.01(18)
C27 C28 C29 C24 -0.6(3)
C25 C24 C29 C28 0.7(3)
S1 C24 C29 C28 177.81(14)
